data_1521511
loop_
_publ_author_name
'Li, R.-K.'
'Greaves, C.'

_publ_section_title
;
 Synthesis and characterization of the electron-doped single-layer
 manganite La1.2 Sr0.8 Mn O4-d and its oxidized phase La1.2 Sr0.8 Mn O4+d
;
_journal_name_full 'Journal of Solid State Chemistry'
_journal_page_first 34
_journal_page_last 40
_journal_volume 153
_journal_year 2000
_chemical_formula_sum 'La1.2 Mn O3.94 Sr0.8'
_chemical_name_systematic '(La1.2 Sr0.8) (Mn O3.94)'
_space_group_IT_number 139
_symmetry_space_group_name_Hall '-I 4 2'
_symmetry_space_group_name_H-M 'I 4/m m m'
_cell_angle_alpha 90
_cell_angle_beta 90
_cell_angle_gamma 90
_cell_formula_units_Z 2
_cell_length_a 3.82698
_cell_length_b 3.82698
_cell_length_c 13.06858
_cell_volume 191.399
_citation_journal_id_ASTM JSSCBI
_cod_data_source_file Li_JSSCBI_2000_1986.cif
_cod_data_source_block La1.2Mn1O3.94Sr0.8
_cod_original_cell_volume 191.3995
_cod_original_formula_sum 'La1.2 Mn1 O3.94 Sr0.8'
_cod_database_code 1521511

loop_
_symmetry_equiv_pos_as_xyz
x,y,z
-y,x,z
-x,-y,z
y,-x,z
x,-y,-z
y,x,-z
-x,y,-z
-y,-x,-z
-x,-y,-z
y,-x,-z
x,y,-z
-y,x,-z
-x,y,z
-y,-x,z
x,-y,z
y,x,z
x+1/2,y+1/2,z+1/2
-y+1/2,x+1/2,z+1/2
-x+1/2,-y+1/2,z+1/2
y+1/2,-x+1/2,z+1/2
x+1/2,-y+1/2,-z+1/2
y+1/2,x+1/2,-z+1/2
-x+1/2,y+1/2,-z+1/2
-y+1/2,-x+1/2,-z+1/2
-x+1/2,-y+1/2,-z+1/2
y+1/2,-x+1/2,-z+1/2
x+1/2,y+1/2,-z+1/2
-y+1/2,x+1/2,-z+1/2
-x+1/2,y+1/2,z+1/2
-y+1/2,-x+1/2,z+1/2
x+1/2,-y+1/2,z+1/2
y+1/2,x+1/2,z+1/2

loop_
_atom_site_label
_atom_site_type_symbol
_atom_site_fract_x
_atom_site_fract_y
_atom_site_fract_z
_atom_site_occupancy
_atom_site_U_iso_or_equiv
O2 O-2 0 0 0.1738 0.969 0.0
Sr1 Sr+2 0.5 0.5 0.1427 0.4 0.0
La1 La+3 0.5 0.5 0.1427 0.6 0.0
O1 O-2 0.5 0 0 1 0.0
Mn1 Mn+2 0 0 0 1 0.0
